data_4121614
loop_
_publ_author_name
'Saito, Teruhiko'
'Nishiyama, Haruka'
'Tanahashi, Hiromasa'
'Kawakita, Kento'
'Tsurugi, Hayato'
'Mashima, Kazushi'

_publ_section_title
;
 1,4-Bis(trimethylsilyl)-1,4-diaza-2,5-cyclohexadienes as Strong Salt-Free
 Reductants for Generating Low-Valent Early Transition Metals with
 Electron-Donating Ligands.
;
_journal_issue 13
_journal_name_full 'Journal of the American Chemical Society'
_journal_page_first 5161
_journal_page_last 5170
_journal_paper_doi 10.1021/ja501313s
_journal_volume 136
_journal_year 2014
_chemical_formula_moiety 'C30 H28 Cl2 N2 Ti2, 3(C6 H6)'
_chemical_formula_sum 'C48 H46 Cl2 N2 Ti2'
_chemical_formula_weight 817.57
_chemical_name_common 6
_chemical_name_systematic
; 
 ? 
;
_space_group_IT_number 2
_symmetry_cell_setting triclinic
_symmetry_space_group_name_Hall '-P 1'
_symmetry_space_group_name_H-M 'P -1'
_atom_sites_solution_hydrogens geom
_atom_sites_solution_primary direct
_atom_sites_solution_secondary difmap
_audit_creation_method SHELXL-97
_cell_angle_alpha 91.548(8)
_cell_angle_beta 94.438(5)
_cell_angle_gamma 113.836(13)
_cell_formula_units_Z 1
_cell_length_a 9.096(3)
_cell_length_b 9.365(3)
_cell_length_c 12.930(3)
_cell_measurement_reflns_used 1964
_cell_measurement_temperature 113(2)
_cell_measurement_theta_max 27.48
_cell_measurement_theta_min 3.03
_cell_volume 1002.4(5)
_computing_cell_refinement CrystalClear
_computing_data_collection 'CrystalClear (Rigaku Inc., 2007)'
_computing_data_reduction CrystalClear
_computing_molecular_graphics 'CrystalStructure 4.0'
_computing_publication_material 'CrystalStructure 4.0 (Rigaku, 2010)'
_computing_structure_refinement 'SHELXL-97 (Sheldrick, 1997)'
_computing_structure_solution 'SHELXS-97 (Sheldrick, 1990)'
_diffrn_ambient_temperature 113(2)
_diffrn_detector_area_resol_mean 14.629
_diffrn_measured_fraction_theta_full 0.981
_diffrn_measured_fraction_theta_max 0.981
_diffrn_measurement_device_type 'Rigaku Mercury70'
_diffrn_measurement_method \w
_diffrn_radiation_monochromator graphite
_diffrn_radiation_source 'fine-focus sealed tube'
_diffrn_radiation_type MoK\a
_diffrn_radiation_wavelength 0.71075
_diffrn_reflns_av_R_equivalents 0.0550
_diffrn_reflns_av_sigmaI/netI 0.0843
_diffrn_reflns_limit_h_max 11
_diffrn_reflns_limit_h_min -11
_diffrn_reflns_limit_k_max 11
_diffrn_reflns_limit_k_min -11
_diffrn_reflns_limit_l_max 15
_diffrn_reflns_limit_l_min -15
_diffrn_reflns_number 8738
_diffrn_reflns_theta_full 26.00
_diffrn_reflns_theta_max 26.00
_diffrn_reflns_theta_min 3.12
_diffrn_standards_interval_time 0
_diffrn_standards_number 8738
_exptl_absorpt_coefficient_mu 0.568
_exptl_absorpt_correction_T_max 0.9887
_exptl_absorpt_correction_T_min 0.8130
_exptl_absorpt_correction_type multi-scan
_exptl_absorpt_process_details 'REQAB (Rigaku, 1998)'
_exptl_crystal_colour green
_exptl_crystal_density_diffrn 1.354
_exptl_crystal_density_method 'not measured'
_exptl_crystal_description block
_exptl_crystal_F_000 426
_exptl_crystal_size_max 0.38
_exptl_crystal_size_mid 0.08
_exptl_crystal_size_min 0.02
_refine_diff_density_max 0.888
_refine_diff_density_min -0.701
_refine_diff_density_rms 0.098
_refine_ls_extinction_method none
_refine_ls_goodness_of_fit_ref 1.104
_refine_ls_hydrogen_treatment mixed
_refine_ls_matrix_type full
_refine_ls_number_parameters 244
_refine_ls_number_reflns 3881
_refine_ls_number_restraints 0
_refine_ls_restrained_S_all 1.104
_refine_ls_R_factor_all 0.0995
_refine_ls_R_factor_gt 0.0686
_refine_ls_shift/su_max 0.000
_refine_ls_shift/su_mean 0.000
_refine_ls_structure_factor_coef Fsqd
_refine_ls_weighting_details 'calc w=1/[\s^2^(Fo^2^)+(0.0926P)^2^+0.3204P] where P=(Fo^2^+2Fc^2^)/3'
_refine_ls_weighting_scheme calc
_refine_ls_wR_factor_gt 0.1650
_refine_ls_wR_factor_ref 0.1969
_reflns_number_gt 2699
_reflns_number_total 3881
_reflns_threshold_expression >2sigma(I)
_cod_data_source_file ja501313s_si_003.cif
_cod_data_source_block 6
_cod_database_code 4121614

loop_
_symmetry_equiv_pos_as_xyz
'x, y, z'
'-x, -y, -z'

loop_
_atom_site_label
_atom_site_type_symbol
_atom_site_fract_x
_atom_site_fract_y
_atom_site_fract_z
_atom_site_U_iso_or_equiv
_atom_site_adp_type
_atom_site_occupancy
_atom_site_symmetry_multiplicity
_atom_site_calc_flag
Ti1 Ti 0.55346(8) 0.23266(8) 0.27910(5) 0.0253(3) Uani 1 1 d
Cl1 Cl 0.71810(12) 0.49423(11) 0.37161(8) 0.0298(3) Uani 1 1 d
N1 N 0.7449(4) 0.1532(4) 0.3595(3) 0.0270(8) Uani 1 1 d
C1 C 0.8584(5) 0.2371(5) 0.4349(3) 0.0332(10) Uani 1 1 d
C2 C 0.9605(5) 0.1837(5) 0.4910(3) 0.0345(10) Uani 1 1 d
C3 C 0.9482(5) 0.0322(5) 0.4698(3) 0.0254(9) Uani 1 1 d
C4 C 0.8311(5) -0.0551(5) 0.3894(3) 0.0292(9) Uani 1 1 d
C5 C 0.7357(5) 0.0069(5) 0.3376(3) 0.0289(9) Uani 1 1 d
C6 C 0.3721(5) 0.0109(5) 0.3538(3) 0.0292(9) Uani 1 1 d
C7 C 0.2773(5) 0.0527(5) 0.2788(3) 0.0329(10) Uani 1 1 d
C8 C 0.2839(5) 0.2029(5) 0.3106(3) 0.0311(10) Uani 1 1 d
C9 C 0.3793(5) 0.2516(5) 0.4057(3) 0.0306(10) Uani 1 1 d
C10 C 0.4351(5) 0.1351(5) 0.4328(3) 0.0313(10) Uani 1 1 d
C11 C 0.6100(5) 0.1356(5) 0.1226(3) 0.0325(10) Uani 1 1 d
C12 C 0.4656(5) 0.1550(5) 0.0990(3) 0.0367(11) Uani 1 1 d
C13 C 0.4995(6) 0.3148(6) 0.1107(3) 0.0383(11) Uani 1 1 d
C14 C 0.6635(6) 0.3957(5) 0.1387(3) 0.0389(11) Uani 1 1 d
C15 C 0.7340(5) 0.2868(5) 0.1477(3) 0.0351(10) Uani 1 1 d
C16 C 1.1369(7) 0.6371(7) 0.1790(5) 0.0621(16) Uani 1 1 d
C17 C 1.1300(6) 0.5884(6) 0.2784(5) 0.0529(14) Uani 1 1 d
C18 C 1.2616(8) 0.5792(6) 0.3293(4) 0.0517(14) Uani 1 1 d
C19 C 1.4001(7) 0.6148(6) 0.2819(6) 0.0608(17) Uani 1 1 d
C20 C 1.4070(8) 0.6638(6) 0.1834(6) 0.073(2) Uani 1 1 d
C21 C 1.2737(11) 0.6751(7) 0.1329(4) 0.073(2) Uani 1 1 d
C22 C 0.9189(7) -0.1068(8) 0.0699(5) 0.0605(15) Uani 1 1 d
C23 C 0.9668(6) 0.0502(8) 0.0937(4) 0.0544(14) Uani 1 1 d
C24 C 1.0487(7) 0.1580(7) 0.0245(5) 0.0586(15) Uani 1 1 d
H1 H 0.8701 0.3410 0.4515 0.040 Uiso 1 1 d
H2 H 1.0388 0.2502 0.5437 0.041 Uiso 1 1 d
H4 H 0.8178 -0.1586 0.3705 0.035 Uiso 1 1 d
H5 H 0.6583 -0.0562 0.2833 0.035 Uiso 1 1 d
H6 H 0.3784 -0.0931 0.3567 0.035 Uiso 1 1 d
H7 H 0.2084 -0.0156 0.2177 0.039 Uiso 1 1 d
H8 H 0.2219 0.2579 0.2752 0.037 Uiso 1 1 d
H9 H 0.3971 0.3475 0.4500 0.037 Uiso 1 1 d
H10 H 0.4955 0.1335 0.5004 0.038 Uiso 1 1 d
H11 H 0.6252 0.0364 0.1124 0.039 Uiso 1 1 d
H12 H 0.3596 0.0705 0.0712 0.044 Uiso 1 1 d
H13 H 0.4214 0.3630 0.0931 0.046 Uiso 1 1 d
H14 H 0.7234 0.5121 0.1450 0.047 Uiso 1 1 d
H15 H 0.8522 0.3127 0.1592 0.042 Uiso 1 1 d
H16 H 1.0450 0.6437 0.1431 0.074 Uiso 1 1 d
H17 H 1.0335 0.5614 0.3116 0.064 Uiso 1 1 d
H18 H 1.2576 0.5474 0.3986 0.062 Uiso 1 1 d
H19 H 1.4911 0.6055 0.3172 0.073 Uiso 1 1 d
H20 H 1.5029 0.6901 0.1498 0.088 Uiso 1 1 d
H21 H 1.2781 0.7102 0.0645 0.088 Uiso 1 1 d
H22 H 0.8634 -0.1808 0.1176 0.073 Uiso 1 1 d
H23 H 0.9439 0.0851 0.1579 0.065 Uiso 1 1 d
H24 H 1.0826 0.2666 0.0412 0.070 Uiso 1 1 d

loop_
_atom_site_aniso_label
_atom_site_aniso_U_11
_atom_site_aniso_U_22
_atom_site_aniso_U_33
_atom_site_aniso_U_23
_atom_site_aniso_U_13
_atom_site_aniso_U_12
Ti1 0.0244(4) 0.0256(5) 0.0236(4) 0.0025(3) -0.0003(3) 0.0083(3)
Cl1 0.0298(6) 0.0228(6) 0.0334(6) -0.0013(4) -0.0042(4) 0.0089(4)
N1 0.0242(18) 0.0286(19) 0.0270(18) 0.0047(15) 0.0013(15) 0.0094(15)
C1 0.032(2) 0.026(2) 0.039(3) -0.0031(19) -0.007(2) 0.011(2)
C2 0.028(2) 0.033(3) 0.040(3) -0.001(2) -0.0090(19) 0.013(2)
C3 0.023(2) 0.026(2) 0.027(2) 0.0014(17) 0.0034(17) 0.0092(17)
C4 0.034(2) 0.027(2) 0.026(2) -0.0035(17) -0.0025(18) 0.0135(19)
C5 0.033(2) 0.025(2) 0.026(2) -0.0030(17) -0.0059(18) 0.0104(19)
C6 0.029(2) 0.020(2) 0.035(2) 0.0044(17) 0.0047(18) 0.0064(18)
C7 0.026(2) 0.030(2) 0.034(2) 0.0026(19) -0.0005(19) 0.0039(19)
C8 0.028(2) 0.031(2) 0.035(2) 0.0081(19) 0.0039(19) 0.0129(19)
C9 0.028(2) 0.034(2) 0.033(2) 0.0037(19) 0.0109(18) 0.0144(19)
C10 0.028(2) 0.038(2) 0.028(2) 0.0119(19) 0.0077(18) 0.012(2)
C11 0.042(3) 0.037(3) 0.024(2) 0.0030(18) 0.0036(19) 0.020(2)
C12 0.040(3) 0.042(3) 0.026(2) -0.002(2) -0.004(2) 0.016(2)
C13 0.049(3) 0.054(3) 0.022(2) 0.011(2) 0.002(2) 0.030(3)
C14 0.057(3) 0.031(2) 0.029(2) 0.0085(19) 0.011(2) 0.016(2)
C15 0.031(2) 0.044(3) 0.027(2) 0.002(2) 0.0089(19) 0.012(2)
C16 0.057(4) 0.046(3) 0.075(4) 0.004(3) -0.028(3) 0.018(3)
C17 0.043(3) 0.031(3) 0.078(4) -0.001(3) 0.022(3) 0.005(2)
C18 0.083(4) 0.035(3) 0.033(3) 0.001(2) -0.003(3) 0.021(3)
C19 0.040(3) 0.035(3) 0.103(5) -0.013(3) -0.024(3) 0.017(3)
C20 0.067(4) 0.031(3) 0.104(6) -0.020(3) 0.055(4) -0.006(3)
C21 0.122(7) 0.044(4) 0.030(3) 0.004(2) 0.010(4) 0.008(4)
C22 0.046(3) 0.081(5) 0.061(4) 0.014(3) 0.000(3) 0.034(3)
C23 0.041(3) 0.082(4) 0.050(3) 0.002(3) -0.004(3) 0.037(3)
C24 0.049(3) 0.066(4) 0.069(4) -0.006(3) -0.017(3) 0.036(3)

loop_
_atom_type_symbol
_atom_type_description
_atom_type_scat_dispersion_real
_atom_type_scat_dispersion_imag
_atom_type_scat_source
C C 0.0033 0.0016 'International Tables Vol C Tables 4.2.6.8 and 6.1.1.4'
H H 0.0000 0.0000 'International Tables Vol C Tables 4.2.6.8 and 6.1.1.4'
Cl Cl 0.1484 0.1585 'International Tables Vol C Tables 4.2.6.8 and 6.1.1.4'
N N 0.0061 0.0033 'International Tables Vol C Tables 4.2.6.8 and 6.1.1.4'
Ti Ti 0.2776 0.4457 'International Tables Vol C Tables 4.2.6.8 and 6.1.1.4'

loop_
_geom_angle_atom_site_label_1
_geom_angle_atom_site_label_2
_geom_angle_atom_site_label_3
_geom_angle
_geom_angle_site_symmetry_1
_geom_angle_site_symmetry_3
N1 Ti1 C6 82.47(13) . .
N1 Ti1 C10 78.77(13) . .
C6 Ti1 C10 35.17(15) . .
N1 Ti1 C11 85.06(13) . .
C6 Ti1 C11 105.30(15) . .
C10 Ti1 C11 138.55(15) . .
N1 Ti1 C15 80.67(14) . .
C6 Ti1 C15 137.59(15) . .
C10 Ti1 C15 159.13(15) . .
C11 Ti1 C15 34.76(15) . .
N1 Ti1 C7 115.88(13) . .
C6 Ti1 C7 34.65(14) . .
C10 Ti1 C7 57.30(15) . .
C11 Ti1 C7 98.21(15) . .
C15 Ti1 C7 131.24(15) . .
N1 Ti1 C12 118.18(13) . .
C6 Ti1 C12 99.41(16) . .
C10 Ti1 C12 132.23(16) . .
C11 Ti1 C12 34.36(15) . .
C15 Ti1 C12 56.88(15) . .
C7 Ti1 C12 75.87(16) . .
N1 Ti1 C13 136.84(14) . .
C6 Ti1 C13 123.98(17) . .
C10 Ti1 C13 143.10(15) . .
C11 Ti1 C13 56.98(15) . .
C15 Ti1 C13 56.61(15) . .
C7 Ti1 C13 91.31(16) . .
C12 Ti1 C13 33.93(15) . .
N1 Ti1 C14 110.41(15) . .
C6 Ti1 C14 155.26(16) . .
C10 Ti1 C14 164.00(15) . .
C11 Ti1 C14 56.98(15) . .
C15 Ti1 C14 34.23(15) . .
C7 Ti1 C14 124.66(16) . .
C12 Ti1 C14 56.02(15) . .
C13 Ti1 C14 33.38(16) . .
N1 Ti1 C9 109.15(13) . .
C6 Ti1 C9 57.85(14) . .
C10 Ti1 C9 34.52(14) . .
C11 Ti1 C9 154.50(16) . .
C15 Ti1 C9 164.01(15) . .
C7 Ti1 C9 56.75(15) . .
C12 Ti1 C9 123.86(15) . .
C13 Ti1 C9 113.84(15) . .
C14 Ti1 C9 130.56(15) . .
N1 Ti1 C8 135.21(13) . .
C6 Ti1 C8 57.84(14) . .
C10 Ti1 C8 57.02(14) . .
C11 Ti1 C8 122.44(15) . .
C15 Ti1 C8 142.51(15) . .
C7 Ti1 C8 34.57(14) . .
C12 Ti1 C8 90.24(15) . .
C13 Ti1 C8 86.21(15) . .
C14 Ti1 C8 114.25(15) . .
C9 Ti1 C8 33.62(14) . .
N1 Ti1 Cl1 85.80(9) . .
C6 Ti1 Cl1 126.01(11) . .
C10 Ti1 Cl1 90.85(11) . .
C11 Ti1 Cl1 125.93(12) . .
C15 Ti1 Cl1 91.17(11) . .
C7 Ti1 Cl1 133.15(11) . .
C12 Ti1 Cl1 131.95(12) . .
C13 Ti1 Cl1 99.71(13) . .
C14 Ti1 Cl1 77.18(12) . .
C9 Ti1 Cl1 77.36(11) . .
C8 Ti1 Cl1 100.53(11) . .
C1 N1 C5 115.1(3) . .
C1 N1 Ti1 124.5(3) . .
C5 N1 Ti1 120.1(3) . .
N1 C1 C2 124.8(4) . .
N1 C1 H1 117.6 . .
C2 C1 H1 117.7 . .
C1 C2 C3 119.9(4) . .
C1 C2 H2 120.1 . .
C3 C2 H2 120.0 . .
C2 C3 C4 115.4(3) . .
C2 C3 C3 121.9(4) . 2_756
C4 C3 C3 122.6(4) . 2_756
C5 C4 C3 120.9(4) . .
C5 C4 H4 119.6 . .
C3 C4 H4 119.6 . .
N1 C5 C4 123.9(4) . .
N1 C5 H5 118.1 . .
C4 C5 H5 118.0 . .
C7 C6 C10 106.8(4) . .
C7 C6 Ti1 74.1(2) . .
C10 C6 Ti1 72.6(2) . .
C7 C6 H6 126.2 . .
C10 C6 H6 126.3 . .
Ti1 C6 H6 126.2 . .
C6 C7 C8 108.6(4) . .
C6 C7 Ti1 71.2(2) . .
C8 C7 Ti1 73.8(2) . .
C6 C7 H7 125.6 . .
C8 C7 H7 125.5 . .
Ti1 C7 H7 125.5 . .
C9 C8 C7 107.7(4) . .
C9 C8 Ti1 72.9(2) . .
C7 C8 Ti1 71.6(2) . .
C9 C8 H8 126.0 . .
C7 C8 H8 126.0 . .
Ti1 C8 H8 125.9 . .
C8 C9 C10 108.3(4) . .
C8 C9 Ti1 73.4(2) . .
C10 C9 Ti1 70.6(2) . .
C8 C9 H9 125.8 . .
C10 C9 H9 125.8 . .
Ti1 C9 H9 125.7 . .
C9 C10 C6 108.6(4) . .
C9 C10 Ti1 74.8(2) . .
C6 C10 Ti1 72.2(2) . .
C9 C10 H10 125.4 . .
C6 C10 H10 125.5 . .
Ti1 C10 H10 125.4 . .
C12 C11 C15 107.0(4) . .
C12 C11 Ti1 73.8(2) . .
C15 C11 Ti1 72.8(2) . .
C12 C11 H11 126.1 . .
C15 C11 H11 126.2 . .
Ti1 C11 H11 126.1 . .
C13 C12 C11 108.5(4) . .
C13 C12 Ti1 73.6(2) . .
C11 C12 Ti1 71.9(2) . .
C13 C12 H12 125.6 . .
C11 C12 H12 125.6 . .
Ti1 C12 H12 125.5 . .
C14 C13 C12 108.2(4) . .
C14 C13 Ti1 73.5(2) . .
C12 C13 Ti1 72.5(2) . .
C14 C13 H13 125.7 . .
C12 C13 H13 125.6 . .
Ti1 C13 H13 125.6 . .
C13 C14 C15 108.5(4) . .
C13 C14 Ti1 73.1(3) . .
C15 C14 Ti1 71.4(2) . .
C13 C14 H14 125.6 . .
C15 C14 H14 125.6 . .
Ti1 C14 H14 125.6 . .
C14 C15 C11 107.7(4) . .
C14 C15 Ti1 74.4(2) . .
C11 C15 Ti1 72.5(2) . .
C14 C15 H15 125.9 . .
C11 C15 H15 125.9 . .
Ti1 C15 H15 125.7 . .
C21 C16 C17 119.8(5) . .
C21 C16 H16 120.2 . .
C17 C16 H16 120.0 . .
C18 C17 C16 119.7(5) . .
C18 C17 H17 120.0 . .
C16 C17 H17 120.2 . .
C17 C18 C19 120.7(5) . .
C17 C18 H18 119.8 . .
C19 C18 H18 119.5 . .
C20 C19 C18 119.5(5) . .
C20 C19 H19 120.2 . .
C18 C19 H19 120.4 . .
C19 C20 C21 119.5(5) . .
C19 C20 H20 120.4 . .
C21 C20 H20 120.1 . .
C16 C21 C20 120.8(5) . .
C16 C21 H21 119.3 . .
C20 C21 H21 119.8 . .
C23 C22 C24 120.0(6) . 2_755
C23 C22 H22 120.1 . .
C24 C22 H22 119.9 2_755 .
C22 C23 C24 120.0(5) . .
C22 C23 H23 120.0 . .
C24 C23 H23 120.0 . .
C23 C24 C22 120.0(6) . 2_755
C23 C24 H24 120.0 . .
C22 C24 H24 120.0 2_755 .

loop_
_geom_bond_atom_site_label_1
_geom_bond_atom_site_label_2
_geom_bond_distance
_geom_bond_site_symmetry_2
Ti1 N1 2.340(3) .
Ti1 C6 2.356(4) .
Ti1 C10 2.361(4) .
Ti1 C11 2.372(4) .
Ti1 C15 2.376(4) .
Ti1 C7 2.393(4) .
Ti1 C12 2.396(4) .
Ti1 C13 2.409(4) .
Ti1 C14 2.414(4) .
Ti1 C9 2.416(4) .
Ti1 C8 2.422(4) .
Ti1 Cl1 2.5047(13) .
N1 C1 1.335(5) .
N1 C5 1.359(5) .
C1 C2 1.390(6) .
C1 H1 0.9515 .
C2 C3 1.394(6) .
C2 H2 0.9501 .
C3 C4 1.401(5) .
C3 C3 1.494(7) 2_756
C4 C5 1.371(6) .
C4 H4 0.9494 .
C5 H5 0.9504 .
C6 C7 1.415(6) .
C6 C10 1.425(6) .
C6 H6 0.9996 .
C7 C8 1.431(6) .
C7 H7 0.9992 .
C8 C9 1.399(6) .
C8 H8 0.9999 .
C9 C10 1.418(6) .
C9 H9 1.0006 .
C10 H10 0.9999 .
C11 C12 1.408(6) .
C11 C15 1.418(6) .
C11 H11 0.9998 .
C12 C13 1.402(6) .
C12 H12 0.9997 .
C13 C14 1.385(7) .
C13 H13 0.9999 .
C14 C15 1.410(6) .
C14 H14 0.9998 .
C15 H15 0.9996 .
C16 C21 1.341(9) .
C16 C17 1.374(8) .
C16 H16 0.9493 .
C17 C18 1.356(8) .
C17 H17 0.9503 .
C18 C19 1.366(8) .
C18 H18 0.9504 .
C19 C20 1.363(9) .
C19 H19 0.9499 .
C20 C21 1.376(10) .
C20 H20 0.9496 .
C21 H21 0.9497 .
C22 C23 1.373(8) .
C22 C24 1.394(8) 2_755
C22 H22 0.9510 .
C23 C24 1.386(8) .
C23 H23 0.9513 .
C24 C22 1.394(8) 2_755
C24 H24 0.9487 .

loop_
_geom_torsion_atom_site_label_1
_geom_torsion_atom_site_label_2
_geom_torsion_atom_site_label_3
_geom_torsion_atom_site_label_4
_geom_torsion
_geom_torsion_site_symmetry_1
_geom_torsion_site_symmetry_4
C6 Ti1 N1 C1 -116.7(3) . .
C10 Ti1 N1 C1 -81.3(3) . .
C11 Ti1 N1 C1 137.1(3) . .
C15 Ti1 N1 C1 102.3(3) . .
C7 Ti1 N1 C1 -126.2(3) . .
C12 Ti1 N1 C1 146.6(3) . .
C13 Ti1 N1 C1 110.2(4) . .
C14 Ti1 N1 C1 85.1(3) . .
C9 Ti1 N1 C1 -64.6(4) . .
C8 Ti1 N1 C1 -90.3(4) . .
Cl1 Ti1 N1 C1 10.4(3) . .
C6 Ti1 N1 C5 56.7(3) . .
C10 Ti1 N1 C5 92.2(3) . .
C11 Ti1 N1 C5 -49.5(3) . .
C15 Ti1 N1 C5 -84.2(3) . .
C7 Ti1 N1 C5 47.3(3) . .
C12 Ti1 N1 C5 -40.0(3) . .
C13 Ti1 N1 C5 -76.4(4) . .
C14 Ti1 N1 C5 -101.5(3) . .
C9 Ti1 N1 C5 108.8(3) . .
C8 Ti1 N1 C5 83.2(3) . .
Cl1 Ti1 N1 C5 -176.1(3) . .
C5 N1 C1 C2 -1.4(6) . .
Ti1 N1 C1 C2 172.3(3) . .
N1 C1 C2 C3 0.0(7) . .
C1 C2 C3 C4 1.1(6) . .
C1 C2 C3 C3 -178.1(5) . 2_756
C2 C3 C4 C5 -0.9(6) . .
C3 C3 C4 C5 178.3(5) 2_756 .
C1 N1 C5 C4 1.6(6) . .
Ti1 N1 C5 C4 -172.4(3) . .
C3 C4 C5 N1 -0.5(7) . .
N1 Ti1 C6 C7 -165.0(3) . .
C10 Ti1 C6 C7 113.8(3) . .
C11 Ti1 C6 C7 -82.2(3) . .
C15 Ti1 C6 C7 -97.8(3) . .
C12 Ti1 C6 C7 -47.5(3) . .
C13 Ti1 C6 C7 -22.0(3) . .
C14 Ti1 C6 C7 -41.4(5) . .
C9 Ti1 C6 C7 76.7(3) . .
C8 Ti1 C6 C7 36.8(2) . .
Cl1 Ti1 C6 C7 115.8(2) . .
N1 Ti1 C6 C10 81.2(2) . .
C11 Ti1 C6 C10 163.9(2) . .
C15 Ti1 C6 C10 148.4(3) . .
C7 Ti1 C6 C10 -113.8(3) . .
C12 Ti1 C6 C10 -161.4(2) . .
C13 Ti1 C6 C10 -135.9(2) . .
C14 Ti1 C6 C10 -155.2(3) . .
C9 Ti1 C6 C10 -37.1(2) . .
C8 Ti1 C6 C10 -77.1(2) . .
Cl1 Ti1 C6 C10 2.0(3) . .
C10 C6 C7 C8 0.9(5) . .
Ti1 C6 C7 C8 -64.8(3) . .
C10 C6 C7 Ti1 65.7(3) . .
N1 Ti1 C7 C6 16.6(3) . .
C10 Ti1 C7 C6 -38.8(2) . .
C11 Ti1 C7 C6 105.1(3) . .
C15 Ti1 C7 C6 117.3(3) . .
C12 Ti1 C7 C6 131.4(3) . .
C13 Ti1 C7 C6 161.9(3) . .
C14 Ti1 C7 C6 160.3(2) . .
C9 Ti1 C7 C6 -80.2(3) . .
C8 Ti1 C7 C6 -116.7(4) . .
Cl1 Ti1 C7 C6 -93.5(3) . .
N1 Ti1 C7 C8 133.3(2) . .
C6 Ti1 C7 C8 116.7(4) . .
C10 Ti1 C7 C8 78.0(3) . .
C11 Ti1 C7 C8 -138.2(2) . .
C15 Ti1 C7 C8 -126.0(3) . .
C12 Ti1 C7 C8 -111.9(3) . .
C13 Ti1 C7 C8 -81.4(3) . .
C14 Ti1 C7 C8 -82.9(3) . .
C9 Ti1 C7 C8 36.5(2) . .
Cl1 Ti1 C7 C8 23.2(3) . .
C6 C7 C8 C9 -1.3(5) . .
Ti1 C7 C8 C9 -64.5(3) . .
C6 C7 C8 Ti1 63.2(3) . .
N1 Ti1 C8 C9 47.6(3) . .
C6 Ti1 C8 C9 79.1(3) . .
C10 Ti1 C8 C9 37.1(2) . .
C11 Ti1 C8 C9 167.3(2) . .
C15 Ti1 C8 C9 -153.1(3) . .
C7 Ti1 C8 C9 115.9(3) . .
C12 Ti1 C8 C9 -179.9(3) . .
C13 Ti1 C8 C9 -146.2(3) . .
C14 Ti1 C8 C9 -127.6(3) . .
Cl1 Ti1 C8 C9 -47.0(2) . .
N1 Ti1 C8 C7 -68.3(3) . .
C6 Ti1 C8 C7 -36.9(2) . .
C10 Ti1 C8 C7 -78.9(3) . .
C11 Ti1 C8 C7 51.4(3) . .
C15 Ti1 C8 C7 91.0(3) . .
C12 Ti1 C8 C7 64.1(3) . .
C13 Ti1 C8 C7 97.8(3) . .
C14 Ti1 C8 C7 116.5(3) . .
C9 Ti1 C8 C7 -115.9(3) . .
Cl1 Ti1 C8 C7 -163.0(2) . .
C7 C8 C9 C10 1.2(5) . .
Ti1 C8 C9 C10 -62.4(3) . .
C7 C8 C9 Ti1 63.6(3) . .
N1 Ti1 C9 C8 -146.6(2) . .
C6 Ti1 C9 C8 -79.0(3) . .
C10 Ti1 C9 C8 -116.8(4) . .
C11 Ti1 C9 C8 -25.5(5) . .
C15 Ti1 C9 C8 87.4(6) . .
C7 Ti1 C9 C8 -37.6(2) . .
C12 Ti1 C9 C8 0.1(3) . .
C13 Ti1 C9 C8 37.3(3) . .
C14 Ti1 C9 C8 71.9(3) . .
Cl1 Ti1 C9 C8 132.5(2) . .
N1 Ti1 C9 C10 -29.7(3) . .
C6 Ti1 C9 C10 37.8(2) . .
C11 Ti1 C9 C10 91.4(4) . .
C15 Ti1 C9 C10 -155.8(5) . .
C7 Ti1 C9 C10 79.2(3) . .
C12 Ti1 C9 C10 116.9(3) . .
C13 Ti1 C9 C10 154.2(3) . .
C14 Ti1 C9 C10 -171.2(3) . .
C8 Ti1 C9 C10 116.8(4) . .
Cl1 Ti1 C9 C10 -110.7(2) . .
C8 C9 C10 C6 -0.6(5) . .
Ti1 C9 C10 C6 -64.9(3) . .
C8 C9 C10 Ti1 64.3(3) . .
C7 C6 C10 C9 -0.2(5) . .
Ti1 C6 C10 C9 66.6(3) . .
C7 C6 C10 Ti1 -66.8(3) . .
N1 Ti1 C10 C9 151.5(3) . .
C6 Ti1 C10 C9 -115.7(3) . .
C11 Ti1 C10 C9 -139.4(3) . .
C15 Ti1 C10 C9 161.5(4) . .
C7 Ti1 C10 C9 -77.5(3) . .
C12 Ti1 C10 C9 -90.5(3) . .
C13 Ti1 C10 C9 -41.6(4) . .
C14 Ti1 C10 C9 24.8(7) . .
C8 Ti1 C10 C9 -36.1(2) . .
Cl1 Ti1 C10 C9 65.9(2) . .
N1 Ti1 C10 C6 -92.8(2) . .
C11 Ti1 C10 C6 -23.8(3) . .
C15 Ti1 C10 C6 -82.8(5) . .
C7 Ti1 C10 C6 38.2(2) . .
C12 Ti1 C10 C6 25.2(3) . .
C13 Ti1 C10 C6 74.1(3) . .
C14 Ti1 C10 C6 140.5(5) . .
C9 Ti1 C10 C6 115.7(3) . .
C8 Ti1 C10 C6 79.6(3) . .
Cl1 Ti1 C10 C6 -178.4(2) . .
N1 Ti1 C11 C12 165.1(3) . .
C6 Ti1 C11 C12 84.3(3) . .
C10 Ti1 C11 C12 98.2(3) . .
C15 Ti1 C11 C12 -114.2(4) . .
C7 Ti1 C11 C12 49.6(3) . .
C13 Ti1 C11 C12 -36.6(3) . .
C14 Ti1 C11 C12 -76.7(3) . .
C9 Ti1 C11 C12 39.4(5) . .
C8 Ti1 C11 C12 23.0(3) . .
Cl1 Ti1 C11 C12 -113.8(3) . .
N1 Ti1 C11 C15 -80.7(3) . .
C6 Ti1 C11 C15 -161.5(2) . .
C10 Ti1 C11 C15 -147.6(3) . .
C7 Ti1 C11 C15 163.8(3) . .
C12 Ti1 C11 C15 114.2(4) . .
C13 Ti1 C11 C15 77.6(3) . .
C14 Ti1 C11 C15 37.5(3) . .
C9 Ti1 C11 C15 153.6(3) . .
C8 Ti1 C11 C15 137.2(3) . .
Cl1 Ti1 C11 C15 0.4(3) . .
C15 C11 C12 C13 -0.7(5) . .
Ti1 C11 C12 C13 65.0(3) . .
C15 C11 C12 Ti1 -65.7(3) . .
N1 Ti1 C12 C13 -133.3(3) . .
C6 Ti1 C12 C13 140.2(3) . .
C10 Ti1 C12 C13 125.8(3) . .
C11 Ti1 C12 C13 -116.4(4) . .
C15 Ti1 C12 C13 -78.0(3) . .
C7 Ti1 C12 C13 114.6(3) . .
C14 Ti1 C12 C13 -36.7(3) . .
C9 Ti1 C12 C13 82.8(3) . .
C8 Ti1 C12 C13 82.8(3) . .
Cl1 Ti1 C12 C13 -21.6(3) . .
N1 Ti1 C12 C11 -16.9(3) . .
C6 Ti1 C12 C11 -103.4(3) . .
C10 Ti1 C12 C11 -117.8(3) . .
C15 Ti1 C12 C11 38.4(3) . .
C7 Ti1 C12 C11 -129.0(3) . .
C13 Ti1 C12 C11 116.4(4) . .
C14 Ti1 C12 C11 79.7(3) . .
C9 Ti1 C12 C11 -160.8(2) . .
C8 Ti1 C12 C11 -160.8(3) . .
Cl1 Ti1 C12 C11 94.8(3) . .
C11 C12 C13 C14 1.4(5) . .
Ti1 C12 C13 C14 65.3(3) . .
C11 C12 C13 Ti1 -63.9(3) . .
N1 Ti1 C13 C14 -46.2(4) . .
C6 Ti1 C13 C14 -165.4(2) . .
C10 Ti1 C13 C14 152.7(3) . .
C11 Ti1 C13 C14 -78.8(3) . .
C15 Ti1 C13 C14 -36.9(3) . .
C7 Ti1 C13 C14 -177.7(3) . .
C12 Ti1 C13 C14 -115.8(4) . .
C9 Ti1 C13 C14 128.4(3) . .
C8 Ti1 C13 C14 148.1(3) . .
Cl1 Ti1 C13 C14 48.0(3) . .
N1 Ti1 C13 C12 69.6(3) . .
C6 Ti1 C13 C12 -49.6(3) . .
C10 Ti1 C13 C12 -91.5(3) . .
C11 Ti1 C13 C12 37.1(3) . .
C15 Ti1 C13 C12 78.9(3) . .
C7 Ti1 C13 C12 -61.9(3) . .
C14 Ti1 C13 C12 115.8(4) . .
C9 Ti1 C13 C12 -115.8(3) . .
C8 Ti1 C13 C12 -96.1(3) . .
Cl1 Ti1 C13 C12 163.9(2) . .
C12 C13 C14 C15 -1.6(5) . .
Ti1 C13 C14 C15 63.1(3) . .
C12 C13 C14 Ti1 -64.7(3) . .
N1 Ti1 C14 C13 148.2(3) . .
C6 Ti1 C14 C13 30.0(5) . .
C10 Ti1 C14 C13 -88.8(6) . .
C11 Ti1 C14 C13 78.8(3) . .
C15 Ti1 C14 C13 116.9(4) . .
C7 Ti1 C14 C13 2.8(3) . .
C12 Ti1 C14 C13 37.3(3) . .
C9 Ti1 C14 C13 -70.6(3) . .
C8 Ti1 C14 C13 -35.4(3) . .
Cl1 Ti1 C14 C13 -131.3(3) . .
N1 Ti1 C14 C15 31.3(3) . .
C6 Ti1 C14 C15 -86.9(5) . .
C10 Ti1 C14 C15 154.3(5) . .
C11 Ti1 C14 C15 -38.1(3) . .
C7 Ti1 C14 C15 -114.1(3) . .
C12 Ti1 C14 C15 -79.6(3) . .
C13 Ti1 C14 C15 -116.9(4) . .
C9 Ti1 C14 C15 172.5(2) . .
C8 Ti1 C14 C15 -152.3(3) . .
Cl1 Ti1 C14 C15 111.8(3) . .
C13 C14 C15 C11 1.2(5) . .
Ti1 C14 C15 C11 65.3(3) . .
C13 C14 C15 Ti1 -64.2(3) . .
C12 C11 C15 C14 -0.3(5) . .
Ti1 C11 C15 C14 -66.6(3) . .
C12 C11 C15 Ti1 66.3(3) . .
N1 Ti1 C15 C14 -150.4(3) . .
C6 Ti1 C15 C14 141.7(3) . .
C10 Ti1 C15 C14 -160.4(4) . .
C11 Ti1 C15 C14 114.8(4) . .
C7 Ti1 C15 C14 93.2(3) . .
C12 Ti1 C15 C14 76.8(3) . .
C13 Ti1 C15 C14 36.0(3) . .
C9 Ti1 C15 C14 -21.1(7) . .
C8 Ti1 C15 C14 44.2(4) . .
Cl1 Ti1 C15 C14 -64.9(3) . .
N1 Ti1 C15 C11 94.8(2) . .
C6 Ti1 C15 C11 27.0(4) . .
C10 Ti1 C15 C11 84.9(5) . .
C7 Ti1 C15 C11 -21.6(3) . .
C12 Ti1 C15 C11 -37.9(2) . .
C13 Ti1 C15 C11 -78.8(3) . .
C14 Ti1 C15 C11 -114.8(4) . .
C9 Ti1 C15 C11 -135.9(5) . .
C8 Ti1 C15 C11 -70.5(3) . .
Cl1 Ti1 C15 C11 -179.6(2) . .
C21 C16 C17 C18 0.0(8) . .
C16 C17 C18 C19 -1.3(8) . .
C17 C18 C19 C20 1.7(8) . .
C18 C19 C20 C21 -0.7(8) . .
C17 C16 C21 C20 0.9(9) . .
C19 C20 C21 C16 -0.6(9) . .
C24 C22 C23 C24 -0.6(8) 2_755 .
C22 C23 C24 C22 0.6(8) . 2_755
